data_4080906
loop_
_publ_author_name
'Shakirova, Julia R.'
'Grachova, Elena V.'
'Melnikov, Alexei S.'
'Gurzhiy, Vladislav V.'
'Tunik, Sergey P.'
'Haukka, Matti'
'Pakkanen, Tapani A.'
'Koshevoy, Igor O.'

_publ_section_title
;
 Toward Luminescence Vapochromism of Tetranuclear AuI--CuIClusters
;
_journal_issue 15
_journal_name_full Organometallics
_journal_page_first 4061
_journal_paper_doi 10.1021/om301100v
_journal_volume 32
_journal_year 2013
_chemical_formula_moiety 'C82 H64 Au3 Cl Cu O3 P3, C3 H6 O'
_chemical_formula_sum 'C85 H70 Au3 Cl Cu O4 P3'
_chemical_formula_weight 1938.21
_chemical_name_systematic
; 
 ? 
;
_space_group_IT_number 14
_symmetry_cell_setting monoclinic
_symmetry_space_group_name_Hall '-P 2ybc'
_symmetry_space_group_name_H-M 'P 1 21/c 1'
_atom_sites_solution_hydrogens geom
_atom_sites_solution_primary direct
_atom_sites_solution_secondary difmap
_audit_creation_method SHELXL-97
_cell_angle_alpha 90.00
_cell_angle_beta 112.1400(10)
_cell_angle_gamma 90.00
_cell_formula_units_Z 4
_cell_length_a 21.3278(5)
_cell_length_b 14.3896(4)
_cell_length_c 25.1547(7)
_cell_measurement_reflns_used 8051
_cell_measurement_temperature 100(2)
_cell_measurement_theta_max 27.29
_cell_measurement_theta_min 2.18
_cell_volume 7150.7(3)
_computing_cell_refinement 'SAINT (Bruker AXS, 2009)'
_computing_data_collection 'APEX2 (Bruker AXS, 2010)'
_computing_data_reduction 'SAINT (Bruker AXS, 2009)'
_computing_molecular_graphics 'Diamond v.3.2g (Brandenburg, 2011)'
_computing_publication_material 'SHELXL-97 (Sheldrick, 2008)'
_computing_structure_refinement 'SHELXL-97 (Sheldrick, 2008)'
_computing_structure_solution 'SHELXS-97 (Sheldrick, 2008)'
_diffrn_ambient_temperature 100(2)
_diffrn_detector_area_resol_mean 16
_diffrn_measured_fraction_theta_full 0.996
_diffrn_measured_fraction_theta_max 0.996
_diffrn_measurement_device '62mm x 62mm CCD camera on three-circle goniostat'
_diffrn_measurement_device_type 'Bruker SMART APEX II CCD'
_diffrn_measurement_method '\f scans and \w scans'
_diffrn_radiation_monochromator 'flat graphite crystal'
_diffrn_radiation_source 'fine-focus sealed tube'
_diffrn_radiation_type MoK\a
_diffrn_radiation_wavelength 0.71073
_diffrn_reflns_av_R_equivalents 0.0804
_diffrn_reflns_av_sigmaI/netI 0.1037
_diffrn_reflns_limit_h_max 26
_diffrn_reflns_limit_h_min -27
_diffrn_reflns_limit_k_max 17
_diffrn_reflns_limit_k_min -18
_diffrn_reflns_limit_l_max 32
_diffrn_reflns_limit_l_min -20
_diffrn_reflns_number 55866
_diffrn_reflns_theta_full 27.52
_diffrn_reflns_theta_max 27.52
_diffrn_reflns_theta_min 1.66
_exptl_absorpt_coefficient_mu 6.586
_exptl_absorpt_correction_T_max 0.6209
_exptl_absorpt_correction_T_min 0.1685
_exptl_absorpt_correction_type multi-scan
_exptl_absorpt_process_details 'SADABS (Sheldrick, 2008)'
_exptl_crystal_colour yellow
_exptl_crystal_density_diffrn 1.800
_exptl_crystal_density_method 'not measured'
_exptl_crystal_description needle
_exptl_crystal_F_000 3760
_exptl_crystal_size_max 0.42
_exptl_crystal_size_mid 0.09
_exptl_crystal_size_min 0.08
_refine_diff_density_max 2.276
_refine_diff_density_min -1.285
_refine_diff_density_rms 0.229
_refine_ls_extinction_method none
_refine_ls_goodness_of_fit_ref 1.002
_refine_ls_hydrogen_treatment constr
_refine_ls_matrix_type full
_refine_ls_number_parameters 868
_refine_ls_number_reflns 16406
_refine_ls_number_restraints 26
_refine_ls_restrained_S_all 1.007
_refine_ls_R_factor_all 0.1052
_refine_ls_R_factor_gt 0.0444
_refine_ls_shift/su_max 0.001
_refine_ls_shift/su_mean 0.000
_refine_ls_structure_factor_coef Fsqd
_refine_ls_weighting_details 'calc w=1/[\s^2^(Fo^2^)+(0.0388P)^2^+4.8751P] where P=(Fo^2^+2Fc^2^)/3'
_refine_ls_weighting_scheme calc
_refine_ls_wR_factor_gt 0.0817
_refine_ls_wR_factor_ref 0.1011
_reflns_number_gt 10061
_reflns_number_total 16406
_reflns_threshold_expression >2sigma(I)
_cod_data_source_file om301100v_si_001.cif
_cod_data_source_block 9
_cod_original_sg_symbol_H-M 'P 21/c'
_cod_database_code 4080906

loop_
_symmetry_equiv_pos_as_xyz
'x, y, z'
'-x, y+1/2, -z+1/2'
'-x, -y, -z'
'x, -y-1/2, z-1/2'

loop_
_atom_site_label
_atom_site_type_symbol
_atom_site_fract_x
_atom_site_fract_y
_atom_site_fract_z
_atom_site_U_iso_or_equiv
_atom_site_adp_type
_atom_site_occupancy
_atom_site_symmetry_multiplicity
_atom_site_calc_flag
_atom_site_refinement_flags
C1 C 0.2308(4) 0.7663(5) 0.2940(3) 0.0170(17) Uani 1 1 d .
H1 H 0.2308 0.7798 0.3330 0.020 Uiso 1 1 calc R
C1S C 0.1644(6) 0.1677(7) 0.2120(6) 0.092(4) Uani 1 1 d DU
H1S1 H 0.1432 0.1753 0.2401 0.138 Uiso 1 1 calc R
H1S2 H 0.2013 0.1223 0.2264 0.138 Uiso 1 1 calc R
H1S3 H 0.1307 0.1455 0.1756 0.138 Uiso 1 1 calc R
C2 C 0.2290(4) 0.5851(6) 0.1207(3) 0.0221(19) Uani 1 1 d .
C2S C 0.1897(7) 0.2510(9) 0.2034(6) 0.083(4) Uani 1 1 d DU
C3 C 0.2620(4) 0.5657(5) 0.0925(3) 0.0198(18) Uani 1 1 d .
C3S C 0.2278(7) 0.2930(10) 0.1757(6) 0.107(5) Uani 1 1 d DU
H3S1 H 0.2360 0.3582 0.1876 0.161 Uiso 1 1 calc R
H3S2 H 0.2029 0.2899 0.1341 0.161 Uiso 1 1 calc R
H3S3 H 0.2711 0.2606 0.1858 0.161 Uiso 1 1 calc R
C4 C 0.1437(4) 0.7872(5) 0.0695(4) 0.0224(14) Uani 1 1 d U
C5 C 0.1100(4) 0.7642(5) 0.0223(4) 0.0224(14) Uani 1 1 d .
C6 C 0.3454(4) 0.7951(5) 0.1414(3) 0.0160(17) Uani 1 1 d .
C7 C 0.3600(4) 0.8280(6) 0.1074(4) 0.030(2) Uani 1 1 d .
C8 C 0.3111(4) 0.5132(6) 0.0743(4) 0.0239(19) Uani 1 1 d .
C9 C 0.3647(4) 0.4729(6) 0.1302(4) 0.027(2) Uani 1 1 d .
C10 C 0.3675(5) 0.3800(7) 0.1450(4) 0.038(2) Uani 1 1 d .
H10 H 0.3357 0.3372 0.1206 0.046 Uiso 1 1 calc R
C11 C 0.4184(5) 0.3493(8) 0.1969(4) 0.045(3) Uani 1 1 d .
H11 H 0.4214 0.2853 0.2069 0.054 Uiso 1 1 calc R
C12 C 0.4627(5) 0.4108(8) 0.2324(4) 0.044(3) Uani 1 1 d .
H12 H 0.4959 0.3898 0.2676 0.053 Uiso 1 1 calc R
C13 C 0.4600(4) 0.5020(8) 0.2180(4) 0.046(3) Uani 1 1 d .
H13 H 0.4924 0.5441 0.2424 0.055 Uiso 1 1 calc R
C14 C 0.4105(4) 0.5338(7) 0.1683(4) 0.034(2) Uani 1 1 d .
H14 H 0.4076 0.5983 0.1599 0.040 Uiso 1 1 calc R
C15 C 0.2747(4) 0.4388(6) 0.0294(4) 0.025(2) Uani 1 1 d .
C16 C 0.2132(5) 0.4046(7) 0.0235(5) 0.059(4) Uani 1 1 d .
H16 H 0.1920 0.4253 0.0485 0.071 Uiso 1 1 calc R
C17 C 0.1811(5) 0.3400(8) -0.0185(6) 0.077(4) Uani 1 1 d .
H17 H 0.1384 0.3160 -0.0215 0.092 Uiso 1 1 calc R
C18 C 0.2094(5) 0.3101(7) -0.0556(5) 0.057(3) Uani 1 1 d .
H18 H 0.1861 0.2675 -0.0854 0.068 Uiso 1 1 calc R
C19 C 0.2712(6) 0.3418(8) -0.0495(4) 0.056(3) Uani 1 1 d .
H19 H 0.2922 0.3210 -0.0746 0.067 Uiso 1 1 calc R
C20 C 0.3042(5) 0.4056(7) -0.0060(4) 0.044(3) Uani 1 1 d .
H20 H 0.3484 0.4263 -0.0011 0.053 Uiso 1 1 calc R
C21 C 0.0564(4) 0.7591(6) -0.0377(4) 0.026(2) Uani 1 1 d .
C22 C 0.0280(4) 0.6636(7) -0.0550(4) 0.035(2) Uani 1 1 d .
C23 C 0.0592(5) 0.5831(7) -0.0273(5) 0.050(3) Uani 1 1 d .
H23 H 0.1008 0.5871 0.0049 0.060 Uiso 1 1 calc R
C24 C 0.0305(5) 0.4963(7) -0.0461(5) 0.058(3) Uani 1 1 d .
H24 H 0.0525 0.4419 -0.0265 0.070 Uiso 1 1 calc R
C25 C -0.0290(6) 0.4887(8) -0.0923(6) 0.067(4) Uani 1 1 d .
H25 H -0.0486 0.4293 -0.1046 0.080 Uiso 1 1 calc R
C26 C -0.0608(6) 0.5678(9) -0.1213(6) 0.073(4) Uani 1 1 d .
H26 H -0.1020 0.5636 -0.1538 0.087 Uiso 1 1 calc R
C27 C -0.0316(5) 0.6521(8) -0.1022(5) 0.062(3) Uani 1 1 d .
H27 H -0.0536 0.7060 -0.1226 0.074 Uiso 1 1 calc R
C28 C 0.0011(4) 0.8296(6) -0.0403(4) 0.029(2) Uani 1 1 d .
C29 C -0.0064(5) 0.9110(7) -0.0691(4) 0.048(3) Uani 1 1 d .
H29 H 0.0217 0.9250 -0.0898 0.057 Uiso 1 1 calc R
C30 C -0.0560(6) 0.9746(8) -0.0681(4) 0.057(3) Uani 1 1 d .
H30 H -0.0602 1.0330 -0.0867 0.068 Uiso 1 1 calc R
C31 C -0.0990(6) 0.9523(8) -0.0400(5) 0.062(3) Uani 1 1 d .
H31 H -0.1340 0.9940 -0.0413 0.074 Uiso 1 1 calc R
C32 C -0.0911(6) 0.8711(8) -0.0105(6) 0.077(4) Uani 1 1 d .
H32 H -0.1190 0.8563 0.0102 0.092 Uiso 1 1 calc R
C33 C -0.0402(5) 0.8099(7) -0.0117(5) 0.054(3) Uani 1 1 d .
H33 H -0.0345 0.7524 0.0082 0.064 Uiso 1 1 calc R
C34 C 0.3801(4) 0.8750(6) 0.0619(3) 0.030(2) Uani 1 1 d .
C35 C 0.3946(4) 0.9787(6) 0.0777(3) 0.027(2) Uani 1 1 d .
C36 C 0.3427(4) 1.0441(7) 0.0533(4) 0.035(2) Uani 1 1 d .
H36 H 0.2994 1.0245 0.0274 0.042 Uiso 1 1 calc R
C37 C 0.3550(5) 1.1365(7) 0.0670(5) 0.048(3) Uani 1 1 d .
H37 H 0.3201 1.1809 0.0506 0.058 Uiso 1 1 calc R
C38 C 0.4189(5) 1.1654(7) 0.1052(4) 0.045(3) Uani 1 1 d .
H38 H 0.4283 1.2292 0.1145 0.054 Uiso 1 1 calc R
C39 C 0.4682(5) 1.0973(7) 0.1292(4) 0.038(2) Uani 1 1 d .
H39 H 0.5117 1.1150 0.1555 0.046 Uiso 1 1 calc R
C40 C 0.4551(5) 1.0079(7) 0.1156(4) 0.035(2) Uani 1 1 d .
H40 H 0.4895 0.9632 0.1333 0.042 Uiso 1 1 calc R
C41 C 0.4412(4) 0.8263(6) 0.0559(4) 0.028(2) Uani 1 1 d .
C42 C 0.4662(4) 0.7428(6) 0.0818(4) 0.033(2) Uani 1 1 d .
H42 H 0.4480 0.7142 0.1069 0.040 Uiso 1 1 calc R
C43 C 0.5180(5) 0.7014(7) 0.0708(4) 0.047(3) Uani 1 1 d .
H43 H 0.5350 0.6433 0.0882 0.056 Uiso 1 1 calc R
C44 C 0.5453(5) 0.7402(8) 0.0365(5) 0.049(3) Uani 1 1 d .
H44 H 0.5813 0.7102 0.0298 0.059 Uiso 1 1 calc R
C45 C 0.5207(4) 0.8249(7) 0.0106(4) 0.039(2) Uani 1 1 d .
H45 H 0.5400 0.8532 -0.0138 0.047 Uiso 1 1 calc R
C46 C 0.4692(4) 0.8671(6) 0.0201(4) 0.030(2) Uani 1 1 d .
H46 H 0.4521 0.9249 0.0022 0.036 Uiso 1 1 calc R
C47 C 0.1813(3) 0.5870(6) 0.3154(3) 0.0183(18) Uani 1 1 d .
C48 C 0.1853(4) 0.4933(5) 0.3044(4) 0.026(2) Uani 1 1 d .
H48 H 0.1830 0.4742 0.2675 0.031 Uiso 1 1 calc R
C49 C 0.1925(4) 0.4277(6) 0.3458(4) 0.030(2) Uani 1 1 d .
H49 H 0.1967 0.3639 0.3380 0.036 Uiso 1 1 calc R
C50 C 0.1934(4) 0.4544(7) 0.3981(4) 0.034(2) Uani 1 1 d .
H50 H 0.1968 0.4087 0.4263 0.040 Uiso 1 1 calc R
C51 C 0.1896(4) 0.5477(7) 0.4105(4) 0.032(2) Uani 1 1 d .
H51 H 0.1908 0.5660 0.4471 0.038 Uiso 1 1 calc R
C52 C 0.0857(4) 0.7139(5) 0.2374(4) 0.0208(19) Uani 1 1 d .
C53 C 0.1840(3) 0.6142(6) 0.3689(3) 0.0197(18) Uani 1 1 d .
H53 H 0.1820 0.6782 0.3773 0.024 Uiso 1 1 calc R
C54 C 0.0553(4) 0.7334(5) 0.2762(4) 0.028(2) Uani 1 1 d .
H54 H 0.0805 0.7259 0.3162 0.034 Uiso 1 1 calc R
C55 C -0.0109(4) 0.7633(6) 0.2575(4) 0.038(2) Uani 1 1 d .
H55 H -0.0311 0.7774 0.2844 0.045 Uiso 1 1 calc R
C56 C -0.0480(5) 0.7726(7) 0.1988(4) 0.048(3) Uani 1 1 d .
H56 H -0.0939 0.7923 0.1857 0.057 Uiso 1 1 calc R
C57 C -0.0192(4) 0.7539(7) 0.1600(4) 0.042(3) Uani 1 1 d .
H57 H -0.0446 0.7622 0.1202 0.051 Uiso 1 1 calc R
C58 C 0.0472(4) 0.7225(6) 0.1786(4) 0.029(2) Uani 1 1 d .
H58 H 0.0665 0.7068 0.1514 0.034 Uiso 1 1 calc R
C59 C 0.1389(4) 0.9227(5) 0.2660(3) 0.0220(19) Uani 1 1 d .
C60 C 0.1427(4) 0.9313(6) 0.3220(4) 0.027(2) Uani 1 1 d .
H60 H 0.1807 0.9062 0.3523 0.033 Uiso 1 1 calc R
C61 C 0.0928(5) 0.9752(6) 0.3349(4) 0.036(2) Uani 1 1 d .
H61 H 0.0965 0.9806 0.3736 0.044 Uiso 1 1 calc R
C62 C 0.0374(5) 1.0114(7) 0.2909(4) 0.047(3) Uani 1 1 d .
H62 H 0.0036 1.0440 0.2995 0.057 Uiso 1 1 calc R
C63 C 0.0306(5) 1.0006(7) 0.2345(4) 0.045(3) Uani 1 1 d .
H63 H -0.0087 1.0225 0.2043 0.054 Uiso 1 1 calc R
C64 C 0.0819(4) 0.9572(6) 0.2223(4) 0.032(2) Uani 1 1 d .
H64 H 0.0779 0.9511 0.1835 0.038 Uiso 1 1 calc R
C65 C 0.2712(4) 0.9579(5) 0.2669(3) 0.0212(19) Uani 1 1 d .
C66 C 0.2907(4) 1.0082(6) 0.3178(4) 0.031(2) Uani 1 1 d .
H66 H 0.2715 0.9945 0.3453 0.037 Uiso 1 1 calc R
C67 C 0.3382(5) 1.0782(6) 0.3282(4) 0.039(2) Uani 1 1 d .
H67 H 0.3515 1.1127 0.3629 0.047 Uiso 1 1 calc R
C68 C 0.3661(5) 1.0979(7) 0.2885(4) 0.043(3) Uani 1 1 d .
H68 H 0.3988 1.1461 0.2960 0.052 Uiso 1 1 calc R
C69 C 0.3478(4) 1.0494(6) 0.2382(4) 0.030(2) Uani 1 1 d .
H69 H 0.3680 1.0634 0.2114 0.036 Uiso 1 1 calc R
C70 C 0.3003(4) 0.9806(5) 0.2268(4) 0.026(2) Uani 1 1 d .
H70 H 0.2869 0.9477 0.1914 0.032 Uiso 1 1 calc R
C71 C 0.3741(4) 0.8063(5) 0.3537(3) 0.0181(17) Uani 1 1 d .
C72 C 0.4281(4) 0.8434(5) 0.3440(3) 0.0216(19) Uani 1 1 d .
H72 H 0.4343 0.8289 0.3095 0.026 Uiso 1 1 calc R
C73 C 0.4739(4) 0.9020(6) 0.3840(4) 0.028(2) Uani 1 1 d .
H73 H 0.5111 0.9275 0.3769 0.034 Uiso 1 1 calc R
C74 C 0.4647(4) 0.9224(6) 0.4339(3) 0.028(2) Uani 1 1 d .
H74 H 0.4960 0.9618 0.4616 0.034 Uiso 1 1 calc R
C75 C 0.4109(4) 0.8866(6) 0.4439(3) 0.0245(19) Uani 1 1 d .
H75 H 0.4049 0.9015 0.4785 0.029 Uiso 1 1 calc R
C76 C 0.3653(4) 0.8292(6) 0.4042(3) 0.0227(19) Uani 1 1 d .
H76 H 0.3277 0.8051 0.4113 0.027 Uiso 1 1 calc R
C77 C 0.3346(3) 0.6132(5) 0.3253(3) 0.0149(17) Uani 1 1 d .
C78 C 0.3428(4) 0.5893(6) 0.3810(3) 0.0207(18) Uani 1 1 d .
H78 H 0.3394 0.6356 0.4067 0.025 Uiso 1 1 calc R
C79 C 0.3560(4) 0.4979(6) 0.3991(4) 0.0240(19) Uani 1 1 d .
H79 H 0.3609 0.4809 0.4369 0.029 Uiso 1 1 calc R
C80 C 0.3620(4) 0.4319(6) 0.3618(4) 0.027(2) Uani 1 1 d .
H80 H 0.3712 0.3692 0.3742 0.033 Uiso 1 1 calc R
C81 C 0.3549(4) 0.4552(6) 0.3069(4) 0.026(2) Uani 1 1 d .
H81 H 0.3595 0.4088 0.2818 0.032 Uiso 1 1 calc R
C82 C 0.3411(3) 0.5457(5) 0.2883(3) 0.0174(17) Uani 1 1 d .
H82 H 0.3361 0.5618 0.2503 0.021 Uiso 1 1 calc R
P1 P 0.17123(9) 0.67032(14) 0.25905(9) 0.0162(4) Uani 1 1 d .
P2 P 0.20451(10) 0.87158(15) 0.24674(9) 0.0188(5) Uani 1 1 d .
P3 P 0.31770(9) 0.73224(14) 0.29859(9) 0.0162(5) Uani 1 1 d .
Au1 Au 0.197896(14) 0.62167(2) 0.184071(13) 0.01712(8) Uani 1 1 d .
Au2 Au 0.176022(15) 0.82578(2) 0.153637(13) 0.01858(8) Uani 1 1 d .
Au3 Au 0.327666(15) 0.75576(2) 0.212633(13) 0.01827(8) Uani 1 1 d .
Cu1 Cu 0.20331(5) 0.67887(7) 0.05167(4) 0.0259(2) Uani 1 1 d .
Cl1 Cl 0.22674(10) 0.68882(15) -0.03079(9) 0.0269(5) Uani 1 1 d .
O1 O 0.3487(3) 0.5731(4) 0.0521(2) 0.0297(14) Uani 1 1 d .
H1A H 0.3220 0.6014 0.0232 0.045 Uiso 1 1 calc R
O1S O 0.1764(7) 0.3110(8) 0.2342(5) 0.143(5) Uani 1 1 d D
O2 O 0.0836(3) 0.7899(5) -0.0784(2) 0.0416(17) Uani 1 1 d .
H2 H 0.1144 0.7534 -0.0783 0.062 Uiso 1 1 calc R
O3 O 0.3236(3) 0.8718(4) 0.0072(2) 0.0296(14) Uani 1 1 d .
H3 H 0.3131 0.8162 -0.0021 0.044 Uiso 1 1 calc R

loop_
_atom_site_aniso_label
_atom_site_aniso_U_11
_atom_site_aniso_U_22
_atom_site_aniso_U_33
_atom_site_aniso_U_23
_atom_site_aniso_U_13
_atom_site_aniso_U_12
C1 0.019(4) 0.015(4) 0.015(4) 0.001(3) 0.004(3) -0.004(3)
C1S 0.049(6) 0.060(7) 0.137(9) 0.059(6) 0.002(6) 0.000(5)
C2 0.018(4) 0.039(5) 0.005(4) 0.002(4) 0.000(3) 0.003(4)
C2S 0.077(7) 0.084(8) 0.086(8) -0.010(7) 0.029(6) 0.004(7)
C3 0.019(4) 0.021(5) 0.017(4) -0.002(4) 0.005(4) 0.002(3)
C3S 0.080(7) 0.138(9) 0.147(9) 0.042(7) 0.092(7) -0.002(6)
C4 0.021(3) 0.013(3) 0.027(3) 0.000(3) 0.003(2) 0.007(2)
C5 0.021(3) 0.013(3) 0.027(3) 0.000(3) 0.003(2) 0.007(2)
C6 0.013(4) 0.019(4) 0.021(5) 0.004(4) 0.012(4) 0.004(3)
C7 0.031(5) 0.029(5) 0.023(5) -0.009(4) 0.001(4) 0.006(4)
C8 0.026(4) 0.024(5) 0.026(5) 0.002(4) 0.015(4) 0.001(4)
C9 0.019(4) 0.041(6) 0.024(5) 0.007(4) 0.011(4) 0.007(4)
C10 0.039(6) 0.050(7) 0.029(6) 0.003(5) 0.016(5) 0.009(5)
C11 0.043(6) 0.056(7) 0.044(7) 0.009(6) 0.026(5) 0.012(5)
C12 0.031(5) 0.080(8) 0.016(5) 0.012(5) 0.003(4) 0.020(6)
C13 0.024(5) 0.088(9) 0.026(6) -0.009(6) 0.008(4) 0.009(5)
C14 0.022(5) 0.050(6) 0.032(6) -0.018(5) 0.013(4) -0.003(4)
C15 0.025(4) 0.020(5) 0.030(5) -0.001(4) 0.012(4) 0.010(4)
C16 0.047(6) 0.045(7) 0.106(10) -0.045(7) 0.052(7) -0.018(5)
C17 0.031(6) 0.064(8) 0.135(13) -0.057(8) 0.031(7) -0.013(6)
C18 0.046(7) 0.044(7) 0.071(9) -0.034(6) 0.010(6) 0.000(6)
C19 0.075(9) 0.059(8) 0.040(7) -0.018(6) 0.028(6) 0.002(6)
C20 0.044(6) 0.044(6) 0.055(7) -0.015(5) 0.032(5) -0.001(5)
C21 0.024(4) 0.031(5) 0.021(5) 0.001(4) 0.007(4) 0.001(4)
C22 0.025(5) 0.043(6) 0.032(6) -0.014(5) 0.006(4) -0.001(4)
C23 0.030(5) 0.043(7) 0.072(8) -0.022(6) 0.012(5) -0.012(5)
C24 0.049(7) 0.034(6) 0.087(10) -0.008(6) 0.021(7) -0.006(5)
C25 0.059(8) 0.046(8) 0.099(11) -0.028(7) 0.033(8) -0.027(6)
C26 0.066(8) 0.063(9) 0.088(10) -0.035(8) 0.029(7) -0.029(7)
C27 0.043(7) 0.055(8) 0.073(9) -0.004(7) 0.006(6) -0.013(6)
C28 0.028(5) 0.033(5) 0.021(5) -0.002(4) 0.003(4) 0.001(4)
C29 0.063(7) 0.051(7) 0.029(6) 0.024(5) 0.016(5) 0.013(6)
C30 0.069(8) 0.058(8) 0.036(7) 0.013(6) 0.010(6) 0.025(6)
C31 0.052(7) 0.060(8) 0.068(9) 0.009(7) 0.017(7) 0.021(6)
C32 0.076(9) 0.062(9) 0.125(12) 0.028(8) 0.074(9) 0.031(7)
C33 0.053(7) 0.048(7) 0.075(9) 0.028(6) 0.043(6) 0.023(6)
C34 0.028(5) 0.046(6) 0.015(5) 0.004(4) 0.006(4) -0.005(4)
C35 0.031(5) 0.039(6) 0.014(5) 0.006(4) 0.013(4) 0.000(4)
C36 0.023(5) 0.042(6) 0.036(6) -0.002(5) 0.008(4) 0.010(4)
C37 0.047(6) 0.036(6) 0.065(8) 0.006(6) 0.024(6) 0.017(5)
C38 0.041(6) 0.042(6) 0.055(7) -0.010(5) 0.023(5) -0.002(5)
C39 0.037(6) 0.043(6) 0.033(6) 0.000(5) 0.012(5) 0.004(5)
C40 0.037(5) 0.036(6) 0.026(5) 0.001(4) 0.006(4) -0.015(4)
C41 0.022(4) 0.042(6) 0.020(5) -0.006(4) 0.006(4) -0.003(4)
C42 0.033(5) 0.037(6) 0.027(5) 0.009(5) 0.009(4) 0.010(4)
C43 0.032(6) 0.047(7) 0.046(7) -0.006(6) -0.003(5) 0.011(5)
C44 0.030(5) 0.075(9) 0.050(7) -0.031(7) 0.023(5) -0.007(6)
C45 0.030(5) 0.057(7) 0.033(6) -0.007(5) 0.015(4) -0.002(5)
C46 0.032(5) 0.037(6) 0.023(5) -0.009(4) 0.013(4) -0.003(4)
C47 0.010(4) 0.030(5) 0.013(4) 0.004(4) 0.002(3) -0.004(3)
C48 0.022(4) 0.020(5) 0.034(5) 0.006(4) 0.006(4) -0.003(4)
C49 0.031(5) 0.019(5) 0.036(6) 0.007(4) 0.008(4) -0.005(4)
C50 0.023(5) 0.037(6) 0.038(6) 0.013(5) 0.008(4) 0.000(4)
C51 0.024(5) 0.051(6) 0.024(5) 0.005(5) 0.013(4) -0.004(4)
C52 0.015(4) 0.019(4) 0.023(5) -0.005(4) 0.001(4) -0.001(3)
C53 0.014(4) 0.022(5) 0.021(5) 0.004(4) 0.004(3) 0.002(3)
C54 0.022(4) 0.024(5) 0.032(5) 0.001(4) 0.003(4) 0.001(4)
C55 0.023(5) 0.049(6) 0.042(6) -0.009(5) 0.014(4) 0.011(4)
C56 0.027(5) 0.067(8) 0.045(7) 0.001(6) 0.008(5) 0.022(5)
C57 0.019(5) 0.069(7) 0.026(5) -0.006(5) -0.006(4) 0.018(5)
C58 0.026(5) 0.040(6) 0.018(5) 0.001(4) 0.007(4) 0.012(4)
C59 0.024(4) 0.020(4) 0.018(5) 0.000(4) 0.004(4) 0.003(4)
C60 0.027(5) 0.027(5) 0.023(5) -0.001(4) 0.003(4) -0.002(4)
C61 0.053(6) 0.027(5) 0.034(6) -0.006(4) 0.022(5) 0.006(5)
C62 0.052(7) 0.050(7) 0.050(7) 0.008(6) 0.030(6) 0.031(5)
C63 0.048(6) 0.056(7) 0.030(6) 0.014(5) 0.012(5) 0.037(5)
C64 0.041(5) 0.032(5) 0.022(5) 0.003(4) 0.012(4) 0.013(4)
C65 0.020(4) 0.016(4) 0.021(5) 0.007(4) 0.001(4) 0.001(3)
C66 0.030(5) 0.033(5) 0.027(5) -0.008(4) 0.008(4) -0.012(4)
C67 0.049(6) 0.035(6) 0.036(6) -0.013(5) 0.018(5) -0.018(5)
C68 0.047(6) 0.036(6) 0.046(7) -0.006(5) 0.018(5) -0.022(5)
C69 0.039(5) 0.032(5) 0.027(5) -0.006(4) 0.020(4) -0.007(4)
C70 0.032(5) 0.014(4) 0.024(5) -0.006(4) 0.000(4) 0.003(4)
C71 0.016(4) 0.021(4) 0.014(4) 0.003(4) 0.002(3) 0.005(3)
C72 0.017(4) 0.026(5) 0.020(5) -0.009(4) 0.005(3) -0.005(3)
C73 0.019(4) 0.043(6) 0.025(5) 0.000(4) 0.013(4) -0.007(4)
C74 0.019(4) 0.040(6) 0.020(5) -0.010(4) 0.002(4) -0.014(4)
C75 0.024(4) 0.038(5) 0.013(4) -0.002(4) 0.009(4) -0.001(4)
C76 0.015(4) 0.032(5) 0.020(5) 0.000(4) 0.006(3) -0.004(4)
C77 0.009(4) 0.015(4) 0.020(4) -0.001(3) 0.004(3) -0.003(3)
C78 0.015(4) 0.026(5) 0.018(5) 0.003(4) 0.002(3) -0.002(3)
C79 0.026(5) 0.028(5) 0.019(5) 0.002(4) 0.011(4) -0.004(4)
C80 0.024(5) 0.026(5) 0.029(5) 0.001(4) 0.007(4) -0.002(4)
C81 0.022(4) 0.029(5) 0.031(5) -0.003(4) 0.014(4) 0.003(4)
C82 0.014(4) 0.025(5) 0.011(4) -0.001(4) 0.003(3) 0.002(3)
P1 0.0126(9) 0.0204(11) 0.0139(11) -0.0023(9) 0.0031(8) -0.0011(8)
P2 0.0208(11) 0.0192(11) 0.0134(11) -0.0027(9) 0.0030(9) 0.0005(9)
P3 0.0102(9) 0.0233(12) 0.0129(11) -0.0005(9) 0.0018(8) -0.0021(8)
Au1 0.01406(14) 0.02069(17) 0.01532(16) -0.00195(14) 0.00408(12) 0.00072(13)
Au2 0.01865(16) 0.02190(17) 0.01229(16) -0.00074(13) 0.00251(12) 0.00227(13)
Au3 0.01820(15) 0.02368(17) 0.01385(16) 0.00010(14) 0.00708(12) -0.00112(13)
Cu1 0.0290(6) 0.0287(6) 0.0202(6) -0.0010(5) 0.0095(5) 0.0018(5)
Cl1 0.0301(11) 0.0329(12) 0.0205(11) -0.0008(9) 0.0127(9) -0.0005(9)
O1 0.025(3) 0.036(4) 0.032(4) -0.001(3) 0.015(3) -0.003(3)
O1S 0.193(13) 0.119(10) 0.134(11) -0.038(9) 0.079(10) -0.022(9)
O2 0.038(4) 0.065(5) 0.021(4) 0.004(3) 0.010(3) 0.006(3)
O3 0.026(3) 0.032(3) 0.027(3) 0.000(3) 0.005(3) -0.006(3)

loop_
_atom_type_symbol
_atom_type_description
_atom_type_scat_dispersion_real
_atom_type_scat_dispersion_imag
_atom_type_scat_source
C C 0.0033 0.0016 'International Tables Vol C Tables 4.2.6.8 and 6.1.1.4'
H H 0.0000 0.0000 'International Tables Vol C Tables 4.2.6.8 and 6.1.1.4'
P P 0.1023 0.0942 'International Tables Vol C Tables 4.2.6.8 and 6.1.1.4'
Au Au -2.0133 8.8022 'International Tables Vol C Tables 4.2.6.8 and 6.1.1.4'
Cu Cu 0.3201 1.2651 'International Tables Vol C Tables 4.2.6.8 and 6.1.1.4'
Cl Cl 0.1484 0.1585 'International Tables Vol C Tables 4.2.6.8 and 6.1.1.4'
O O 0.0106 0.0060 'International Tables Vol C Tables 4.2.6.8 and 6.1.1.4'

loop_
_geom_angle_atom_site_label_1
_geom_angle_atom_site_label_2
_geom_angle_atom_site_label_3
_geom_angle
P1 C1 P2 108.2(4)
P1 C1 P3 108.5(4)
P2 C1 P3 107.6(4)
P1 C1 H1 110.8
P2 C1 H1 110.8
P3 C1 H1 110.8
C2S C1S H1S1 109.5
C2S C1S H1S2 109.5
H1S1 C1S H1S2 109.5
C2S C1S H1S3 109.5
H1S1 C1S H1S3 109.5
H1S2 C1S H1S3 109.5
C3 C2 Au1 165.1(7)
C3 C2 Cu1 72.0(5)
Au1 C2 Cu1 115.2(4)
O1S C2S C1S 108.1(11)
O1S C2S C3S 108.6(11)
C1S C2S C3S 143.2(16)
C2 C3 C8 158.2(8)
C2 C3 Cu1 74.5(5)
C8 C3 Cu1 127.3(6)
C2S C3S H3S1 109.5
C2S C3S H3S2 109.5
H3S1 C3S H3S2 109.5
C2S C3S H3S3 109.5
H3S1 C3S H3S3 109.5
H3S2 C3S H3S3 109.5
C5 C4 Au2 163.6(8)
C5 C4 Cu1 76.9(5)
Au2 C4 Cu1 114.6(3)
C4 C5 C21 164.2(8)
C4 C5 Cu1 71.9(5)
C21 C5 Cu1 123.4(6)
C7 C6 Au3 169.4(8)
C6 C7 C34 178.6(9)
O1 C8 C3 112.1(7)
O1 C8 C15 109.6(6)
C3 C8 C15 111.0(6)
O1 C8 C9 104.5(6)
C3 C8 C9 105.9(7)
C15 C8 C9 113.6(7)
C10 C9 C14 118.4(8)
C10 C9 C8 123.3(8)
C14 C9 C8 118.3(8)
C9 C10 C11 119.4(9)
C9 C10 H10 120.3
C11 C10 H10 120.3
C12 C11 C10 120.3(10)
C12 C11 H11 119.9
C10 C11 H11 119.9
C11 C12 C13 120.5(9)
C11 C12 H12 119.8
C13 C12 H12 119.8
C12 C13 C14 120.4(10)
C12 C13 H13 119.8
C14 C13 H13 119.8
C13 C14 C9 121.0(10)
C13 C14 H14 119.5
C9 C14 H14 119.5
C16 C15 C20 118.1(9)
C16 C15 C8 122.2(8)
C20 C15 C8 119.7(8)
C15 C16 C17 120.5(9)
C15 C16 H16 119.8
C17 C16 H16 119.8
C18 C17 C16 121.3(10)
C18 C17 H17 119.4
C16 C17 H17 119.4
C19 C18 C17 118.8(10)
C19 C18 H18 120.6
C17 C18 H18 120.6
C18 C19 C20 119.7(10)
C18 C19 H19 120.1
C20 C19 H19 120.1
C15 C20 C19 121.4(9)
C15 C20 H20 119.3
C19 C20 H20 119.3
O2 C21 C22 107.9(7)
O2 C21 C5 110.0(7)
C22 C21 C5 113.9(7)
O2 C21 C28 106.1(7)
C22 C21 C28 111.9(7)
C5 C21 C28 106.7(7)
C23 C22 C27 116.3(9)
C23 C22 C21 123.8(8)
C27 C22 C21 119.9(9)
C22 C23 C24 120.8(10)
C22 C23 H23 119.6
C24 C23 H23 119.6
C25 C24 C23 120.7(11)
C25 C24 H24 119.7
C23 C24 H24 119.7
C24 C25 C26 119.8(11)
C24 C25 H25 120.1
C26 C25 H25 120.1
C27 C26 C25 118.6(12)
C27 C26 H26 120.7
C25 C26 H26 120.7
C26 C27 C22 123.9(12)
C26 C27 H27 118.1
C22 C27 H27 118.1
C29 C28 C33 119.7(9)
C29 C28 C21 121.7(9)
C33 C28 C21 118.6(8)
C28 C29 C30 119.3(10)
C28 C29 H29 120.3
C30 C29 H29 120.3
C31 C30 C29 120.3(10)
C31 C30 H30 119.9
C29 C30 H30 119.9
C32 C31 C30 120.4(11)
C32 C31 H31 119.8
C30 C31 H31 119.8
C31 C32 C33 117.7(11)
C31 C32 H32 121.2
C33 C32 H32 121.2
C28 C33 C32 122.6(10)
C28 C33 H33 118.7
C32 C33 H33 118.7
O3 C34 C7 109.3(7)
O3 C34 C41 109.0(7)
C7 C34 C41 111.1(7)
O3 C34 C35 106.8(7)
C7 C34 C35 108.8(7)
C41 C34 C35 111.7(7)
C40 C35 C36 119.0(9)
C40 C35 C34 121.9(8)
C36 C35 C34 119.0(8)
C37 C36 C35 119.6(9)
C37 C36 H36 120.2
C35 C36 H36 120.2
C36 C37 C38 120.2(9)
C36 C37 H37 119.9
C38 C37 H37 119.9
C39 C38 C37 117.8(9)
C39 C38 H38 121.1
C37 C38 H38 121.1
C40 C39 C38 121.1(9)
C40 C39 H39 119.5
C38 C39 H39 119.5
C39 C40 C35 122.2(10)
C39 C40 H40 118.9
C35 C40 H40 118.9
C42 C41 C46 119.5(8)
C42 C41 C34 123.0(8)
C46 C41 C34 117.3(8)
C43 C42 C41 118.8(9)
C43 C42 H42 120.6
C41 C42 H42 120.6
C44 C43 C42 122.1(10)
C44 C43 H43 119.0
C42 C43 H43 119.0
C43 C44 C45 119.5(9)
C43 C44 H44 120.2
C45 C44 H44 120.2
C46 C45 C44 120.0(9)
C46 C45 H45 120.0
C44 C45 H45 120.0
C45 C46 C41 120.1(9)
C45 C46 H46 119.9
C41 C46 H46 119.9
C53 C47 C48 119.1(7)
C53 C47 P1 121.7(6)
C48 C47 P1 119.1(6)
C49 C48 C47 121.1(8)
C49 C48 H48 119.5
C47 C48 H48 119.5
C50 C49 C48 119.8(9)
C50 C49 H49 120.1
C48 C49 H49 120.1
C49 C50 C51 120.6(9)
C49 C50 H50 119.7
C51 C50 H50 119.7
C53 C51 C50 119.5(8)
C53 C51 H51 120.2
C50 C51 H51 120.2
C54 C52 C58 118.7(7)
C54 C52 P1 122.9(6)
C58 C52 P1 118.3(6)
C47 C53 C51 119.9(8)
C47 C53 H53 120.0
C51 C53 H53 120.0
C55 C54 C52 120.8(8)
C55 C54 H54 119.6
C52 C54 H54 119.6
C54 C55 C56 119.4(9)
C54 C55 H55 120.3
C56 C55 H55 120.3
C57 C56 C55 120.7(9)
C57 C56 H56 119.7
C55 C56 H56 119.7
C56 C57 C58 120.1(9)
C56 C57 H57 120.0
C58 C57 H57 120.0
C57 C58 C52 120.2(8)
C57 C58 H58 119.9
C52 C58 H58 119.9
C60 C59 C64 118.2(8)
C60 C59 P2 123.8(6)
C64 C59 P2 118.0(6)
C61 C60 C59 121.7(8)
C61 C60 H60 119.2
C59 C60 H60 119.2
C60 C61 C62 119.2(9)
C60 C61 H61 120.4
C62 C61 H61 120.4
C63 C62 C61 120.5(9)
C63 C62 H62 119.8
C61 C62 H62 119.8
C62 C63 C64 119.5(8)
C62 C63 H63 120.2
C64 C63 H63 120.2
C59 C64 C63 120.8(8)
C59 C64 H64 119.6
C63 C64 H64 119.6
C66 C65 C70 118.6(7)
C66 C65 P2 123.1(6)
C70 C65 P2 118.0(6)
C67 C66 C65 119.9(8)
C67 C66 H66 120.0
C65 C66 H66 120.0
C68 C67 C66 120.0(9)
C68 C67 H67 120.0
C66 C67 H67 120.0
C69 C68 C67 121.1(9)
C69 C68 H68 119.4
C67 C68 H68 119.4
C68 C69 C70 119.8(8)
C68 C69 H69 120.1
C70 C69 H69 120.1
C69 C70 C65 120.5(8)
C69 C70 H70 119.7
C65 C70 H70 119.7
C72 C71 C76 118.7(7)
C72 C71 P3 117.1(6)
C76 C71 P3 124.2(6)
C71 C72 C73 121.0(8)
C71 C72 H72 119.5
C73 C72 H72 119.5
C74 C73 C72 119.2(7)
C74 C73 H73 120.4
C72 C73 H73 120.4
C75 C74 C73 120.5(8)
C75 C74 H74 119.7
C73 C74 H74 119.7
C74 C75 C76 120.4(8)
C74 C75 H75 119.8
C76 C75 H75 119.8
C75 C76 C71 120.1(7)
C75 C76 H76 119.9
C71 C76 H76 119.9
C82 C77 C78 119.8(7)
C82 C77 P3 117.8(6)
C78 C77 P3 122.4(6)
C79 C78 C77 119.9(8)
C79 C78 H78 120.1
C77 C78 H78 120.1
C80 C79 C78 119.5(8)
C80 C79 H79 120.3
C78 C79 H79 120.3
C81 C80 C79 121.0(8)
C81 C80 H80 119.5
C79 C80 H80 119.5
C80 C81 C82 120.1(8)
C80 C81 H81 119.9
C82 C81 H81 119.9
C81 C82 C77 119.7(7)
C81 C82 H82 120.2
C77 C82 H82 120.2
C47 P1 C52 106.0(4)
C47 P1 C1 105.3(3)
C52 P1 C1 108.5(3)
C47 P1 Au1 117.0(3)
C52 P1 Au1 113.3(3)
C1 P1 Au1 106.3(3)
C59 P2 C65 104.6(4)
C59 P2 C1 103.6(4)
C65 P2 C1 111.1(3)
C59 P2 Au2 117.4(3)
C65 P2 Au2 111.3(3)
C1 P2 Au2 108.5(3)
C71 P3 C77 106.8(3)
C71 P3 C1 104.5(3)
C77 P3 C1 108.7(3)
C71 P3 Au3 111.6(3)
C77 P3 Au3 114.4(3)
C1 P3 Au3 110.3(3)
C2 Au1 P1 175.0(2)
C2 Au1 Au2 96.8(2)
P1 Au1 Au2 81.28(5)
C2 Au1 Au3 79.7(2)
P1 Au1 Au3 95.33(5)
Au2 Au1 Au3 60.877(10)
C4 Au2 P2 176.0(2)
C4 Au2 Au1 87.6(2)
P2 Au2 Au1 93.70(5)
C4 Au2 Au3 106.6(2)
P2 Au2 Au3 77.39(5)
Au1 Au2 Au3 62.653(10)
C6 Au3 P3 170.9(2)
C6 Au3 Au2 89.7(2)
P3 Au3 Au2 92.75(5)
C6 Au3 Au1 113.4(2)
P3 Au3 Au1 75.12(5)
Au2 Au3 Au1 56.470(9)
C3 Cu1 C2 33.5(3)
C3 Cu1 C4 139.0(3)
C2 Cu1 C4 106.4(3)
C3 Cu1 C5 154.0(3)
C2 Cu1 C5 123.6(3)
C4 Cu1 C5 31.2(3)
C3 Cu1 Cl1 101.5(2)
C2 Cu1 Cl1 134.7(2)
C4 Cu1 Cl1 118.9(2)
C5 Cu1 Cl1 97.9(2)
C8 O1 H1A 109.5
C21 O2 H2 109.5
C34 O3 H3 109.5

loop_
_geom_bond_atom_site_label_1
_geom_bond_atom_site_label_2
_geom_bond_distance
C1 P1 1.859(7)
C1 P2 1.876(7)
C1 P3 1.878(8)
C1 H1 1.0000
C1S C2S 1.364(12)
C1S H1S1 0.9800
C1S H1S2 0.9800
C1S H1S3 0.9800
C2 C3 1.204(10)
C2 Au1 2.014(8)
C2 Cu1 2.101(8)
C2S O1S 1.262(16)
C2S C3S 1.392(12)
C3 C8 1.496(11)
C3 Cu1 2.075(8)
C3S H3S1 0.9800
C3S H3S2 0.9800
C3S H3S3 0.9800
C4 C5 1.180(10)
C4 Au2 2.040(8)
C4 Cu1 2.162(8)
C5 C21 1.514(11)
C5 Cu1 2.216(7)
C6 C7 1.122(11)
C6 Au3 2.045(8)
C7 C34 1.522(13)
C8 O1 1.427(9)
C8 C15 1.539(11)
C8 C9 1.551(11)
C9 C10 1.382(12)
C9 C14 1.392(11)
C10 C11 1.418(12)
C10 H10 0.9500
C11 C12 1.355(13)
C11 H11 0.9500
C12 C13 1.357(14)
C12 H12 0.9500
C13 C14 1.375(12)
C13 H13 0.9500
C14 H14 0.9500
C15 C16 1.355(11)
C15 C20 1.356(11)
C16 C17 1.380(14)
C16 H16 0.9500
C17 C18 1.360(15)
C17 H17 0.9500
C18 C19 1.346(14)
C18 H18 0.9500
C19 C20 1.398(13)
C19 H19 0.9500
C20 H20 0.9500
C21 O2 1.424(10)
C21 C22 1.498(12)
C21 C28 1.539(11)
C22 C23 1.385(13)
C22 C27 1.386(12)
C23 C24 1.393(13)
C23 H23 0.9500
C24 C25 1.365(14)
C24 H24 0.9500
C25 C26 1.384(16)
C25 H25 0.9500
C26 C27 1.364(14)
C26 H26 0.9500
C27 H27 0.9500
C28 C29 1.355(12)
C28 C33 1.361(12)
C29 C30 1.407(13)
C29 H29 0.9500
C30 C31 1.390(15)
C30 H30 0.9500
C31 C32 1.359(15)
C31 H31 0.9500
C32 C33 1.407(13)
C32 H32 0.9500
C33 H33 0.9500
C34 O3 1.448(9)
C34 C41 1.536(12)
C34 C35 1.544(12)
C35 C40 1.350(11)
C35 C36 1.406(11)
C36 C37 1.374(13)
C36 H36 0.9500
C37 C38 1.403(13)
C37 H37 0.9500
C38 C39 1.397(13)
C38 H38 0.9500
C39 C40 1.333(12)
C39 H39 0.9500
C40 H40 0.9500
C41 C42 1.376(12)
C41 C46 1.384(11)
C42 C43 1.371(13)
C42 H42 0.9500
C43 C44 1.331(14)
C43 H43 0.9500
C44 C45 1.388(14)
C44 H44 0.9500
C45 C46 1.354(12)
C45 H45 0.9500
C46 H46 0.9500
C47 C53 1.383(10)
C47 C48 1.386(11)
C47 P1 1.806(8)
C48 C49 1.370(11)
C48 H48 0.9500
C49 C50 1.362(12)
C49 H49 0.9500
C50 C51 1.388(12)
C50 H50 0.9500
C51 C53 1.388(11)
C51 H51 0.9500
C52 C54 1.390(11)
C52 C58 1.399(10)
C52 P1 1.808(8)
C53 H53 0.9500
C54 C55 1.378(11)
C54 H54 0.9500
C55 C56 1.395(13)
C55 H55 0.9500
C56 C57 1.360(13)
C56 H56 0.9500
C57 C58 1.389(11)
C57 H57 0.9500
C58 H58 0.9500
C59 C60 1.385(11)
C59 C64 1.387(10)
C59 P2 1.802(8)
C60 C61 1.377(11)
C60 H60 0.9500
C61 C62 1.382(12)
C61 H61 0.9500
C62 C63 1.378(12)
C62 H62 0.9500
C63 C64 1.391(12)
C63 H63 0.9500
C64 H64 0.9500
C65 C66 1.390(11)
C65 C70 1.409(11)
C65 P2 1.810(8)
C66 C67 1.380(11)
C66 H66 0.9500
C67 C68 1.373(12)
C67 H67 0.9500
C68 C69 1.365(12)
C68 H68 0.9500
C69 C70 1.367(11)
C69 H69 0.9500
C70 H70 0.9500
C71 C72 1.373(10)
C71 C76 1.393(10)
C71 P3 1.801(8)
C72 C73 1.392(10)
C72 H72 0.9500
C73 C74 1.373(11)
C73 H73 0.9500
C74 C75 1.365(10)
C74 H74 0.9500
C75 C76 1.377(10)
C75 H75 0.9500
C76 H76 0.9500
C77 C82 1.389(10)
C77 C78 1.389(10)
C77 P3 1.825(8)
C78 C79 1.386(10)
C78 H78 0.9500
C79 C80 1.374(11)
C79 H79 0.9500
C80 C81 1.371(11)
C80 H80 0.9500
C81 C82 1.378(11)
C81 H81 0.9500
C82 H82 0.9500
P1 Au1 2.276(2)
P2 Au2 2.284(2)
P3 Au3 2.276(2)
Au1 Au2 3.0266(4)
Au1 Au3 3.2250(4)
Au2 Au3 3.1717(4)
Cu1 Cl1 2.314(2)
O1 H1A 0.8400
O2 H2 0.8400
O3 H3 0.8400
